data_9016716
loop_
_publ_author_name
'Anand, M.'
'Taylor, L. A.'
'Nazarov, M. A.'
'Shu, J.'
'Mao, H. K.'
'Hemley, R. J.'

_publ_section_title
;
 Space weathering on airless planetary bodies: Clues from the lunar mineral hapkeite
;
_journal_name_full 'Proceedings of the National Academy of Sciences'
_journal_page_first 6847
_journal_page_last 6851
_journal_paper_doi 10.1073/pnas.0401565101
_journal_volume 101
_journal_year 2005
_chemical_compound_source 'lunar meteorite Dhofar 280 from Oman'
_chemical_formula_sum 'Cr0.01 Fe1.27 Ni0.05 P0.06 Si0.62'
_chemical_name_mineral Hapkeite
_space_group_IT_number 221
_symmetry_space_group_name_Hall '-P 4 2 3'
_symmetry_space_group_name_H-M 'P m -3 m'
_cell_angle_alpha 90
_cell_angle_beta 90
_cell_angle_gamma 90
_cell_formula_units_Z 1
_cell_length_a 2.831
_cell_length_b 2.831
_cell_length_c 2.831
_cell_volume 22.689
_database_code_amcsd 0019759
_exptl_crystal_density_diffrn 6.854
_cod_original_sg_symbol_H-M 'P m 3 m'
_cod_original_formula_sum 'Fe1.27 Si.62 Ni.05 Cr.01 P.06'
_cod_database_code 9016716

loop_
_space_group_symop_operation_xyz
x,y,z
z,-x,y
-y,z,-x
x,-y,z
-z,x,-y
y,-z,x
-x,y,-z
x,-z,-y
-z,y,x
y,-x,-z
-x,z,y
z,-y,-x
-y,x,z
x,z,y
-z,-y,-x
y,x,z
-x,-z,-y
z,y,x
-y,-x,-z
z,x,-y
-y,-z,x
x,y,-z
-z,-x,y
y,z,-x
-x,-y,z
-z,x,y
y,-z,-x
-x,y,z
z,-x,-y
-y,z,x
x,-y,-z
-x,z,-y
z,-y,x
-y,x,-z
x,-z,y
-z,y,-x
y,-x,z
-x,-z,y
z,y,-x
-y,-x,z
x,z,-y
-z,-y,x
y,x,-z
-z,-x,-y
y,z,x
-x,-y,-z
z,x,y
-y,-z,-x

loop_
_atom_site_label
_atom_site_fract_x
_atom_site_fract_y
_atom_site_fract_z
_atom_site_occupancy
Fe1 0.00000 0.00000 0.00000 1.00000
Si 0.50000 0.50000 0.50000 0.62000
Fe2 0.50000 0.50000 0.50000 0.27000
Ni 0.50000 0.50000 0.50000 0.05000
Cr 0.50000 0.50000 0.50000 0.01000
P 0.50000 0.50000 0.50000 0.06000

loop_
_cod_changelog_entry_id
_cod_changelog_entry_author
_cod_changelog_entry_date
_cod_changelog_entry_text
1
;cod-tools version 3.10.1
Id: cif_fix_AMCSD_atom_labels 10224 2024-08-07 11:09:31Z saulius
;
2024-08-07T19:40:18+03:00
;Changed the following '_atom_site_label' values:
the first duplicated label 'Fe'  converted to 'Fe1'
duplicated label 'Fe' at index 2 converted to 'Fe2'
;

loop_
_cod_related_entry_id
_cod_related_entry_database
_cod_related_entry_code
1 AMCSD 0019759
